data_4086614
loop_
_publ_author_name
'Tugashov, Kirill I.'
'Gribanyov, Dmitry A.'
'Dolgushin, Fedor M.'
'Smol&#x2019;yakov, Alexander F.'
'Peregudov, Alexander S.'
'Minacheva, Marija Kh.'
'Tikhonova, Irina A.'
'Shur, Vladimir B.'

_publ_section_title
;
 Coordination Chemistry of Anticrowns. Synthesis and Structures of
 Double-Decker Sandwich Complexes of the Three-Mercury Anticrown
 (o-C6F4Hg)3with Halide Anions Containing and Not Containing Coordinated
 Dibromomethane Molecules
;
_journal_issue 13
_journal_name_full Organometallics
_journal_page_first 2197
_journal_paper_doi 10.1021/acs.organomet.6b00231
_journal_volume 35
_journal_year 2016
_chemical_formula_moiety 'C36 F25 Hg6, C24 H20 P'
_chemical_formula_sum 'C60 H20 F25 Hg6 P'
_chemical_formula_weight 2450.27
_space_group_crystal_system monoclinic
_space_group_IT_number 15
_space_group_name_Hall '-C 2yc'
_space_group_name_H-M_alt 'C 1 2/c 1'
_symmetry_space_group_name_Hall '-C 2yc'
_symmetry_space_group_name_H-M 'C 1 2/c 1'
_atom_sites_solution_hydrogens geom
_atom_sites_solution_primary direct
_atom_sites_solution_secondary difmap
_audit_creation_method SHELXL-2014/7
_cell_angle_alpha 90
_cell_angle_beta 94.4650(10)
_cell_angle_gamma 90
_cell_formula_units_Z 4
_cell_length_a 28.3497(16)
_cell_length_b 7.3389(4)
_cell_length_c 27.2512(15)
_cell_measurement_reflns_used 9337
_cell_measurement_temperature 100(2)
_cell_measurement_theta_max 29.95
_cell_measurement_theta_min 2.87
_cell_volume 5652.6(5)
_computing_cell_refinement 'Bruker SMART'
_computing_data_collection 'Bruker SMART'
_computing_data_reduction 'Bruker SAINT'
_computing_molecular_graphics 'Bruker SHELXTL'
_computing_publication_material 'Bruker SHELXTL'
_computing_structure_refinement 'SHELXL-2014/7 (Sheldrick, 2014)'
_computing_structure_solution 'Bruker SHELXTL'
_diffrn_ambient_temperature 100(2)
_diffrn_measured_fraction_theta_full 0.999
_diffrn_measured_fraction_theta_max 0.998
_diffrn_measurement_device_type 'Bruker SMART APEX II CCD area detector'
_diffrn_measurement_method 'omega scans'
_diffrn_radiation_type MoK\a
_diffrn_radiation_wavelength 0.71073
_diffrn_reflns_av_R_equivalents 0.0775
_diffrn_reflns_av_unetI/netI 0.0474
_diffrn_reflns_Laue_measured_fraction_full 0.999
_diffrn_reflns_Laue_measured_fraction_max 0.998
_diffrn_reflns_limit_h_max 42
_diffrn_reflns_limit_h_min -42
_diffrn_reflns_limit_k_max 10
_diffrn_reflns_limit_k_min -10
_diffrn_reflns_limit_l_max 40
_diffrn_reflns_limit_l_min -40
_diffrn_reflns_number 68021
_diffrn_reflns_point_group_measured_fraction_full 0.999
_diffrn_reflns_point_group_measured_fraction_max 0.998
_diffrn_reflns_theta_full 25.242
_diffrn_reflns_theta_max 31.997
_diffrn_reflns_theta_min 1.997
_exptl_absorpt_coefficient_mu 16.389
_exptl_absorpt_correction_T_max 0.500
_exptl_absorpt_correction_T_min 0.222
_exptl_absorpt_correction_type integration
_exptl_absorpt_process_details SADABS
_exptl_crystal_colour colourless
_exptl_crystal_density_diffrn 2.879
_exptl_crystal_description prism
_exptl_crystal_F_000 4400
_exptl_crystal_size_max 0.160
_exptl_crystal_size_mid 0.070
_exptl_crystal_size_min 0.060
_refine_diff_density_max 1.090
_refine_diff_density_min -1.653
_refine_diff_density_rms 0.229
_refine_ls_extinction_method none
_refine_ls_goodness_of_fit_ref 1.023
_refine_ls_hydrogen_treatment constr
_refine_ls_matrix_type full
_refine_ls_number_parameters 417
_refine_ls_number_reflns 9791
_refine_ls_number_restraints 0
_refine_ls_restrained_S_all 1.023
_refine_ls_R_factor_all 0.0492
_refine_ls_R_factor_gt 0.0289
_refine_ls_shift/su_max 0.002
_refine_ls_shift/su_mean 0.000
_refine_ls_structure_factor_coef Fsqd
_refine_ls_weighting_details 'w=1/[\s^2^(Fo^2^)+(0.0088P)^2^+12.9458P] where P=(Fo^2^+2Fc^2^)/3'
_refine_ls_weighting_scheme calc
_refine_ls_wR_factor_gt 0.0468
_refine_ls_wR_factor_ref 0.0519
_reflns_Friedel_coverage 0.000
_reflns_number_gt 7637
_reflns_number_total 9791
_reflns_threshold_expression 'I > 2\s(I)'
_cod_data_source_file om6b00231_si_002.cif
_cod_data_source_block hg3f
_cod_database_code 4086614
_shelx_shelxl_version_number 2014/7
_shelx_space_group_comment
; 
The symmetry employed for this shelxl refinement is uniquely defined 
by the following loop, which should always be used as a source of 
symmetry information in preference to the above space-group names. 
They are only intended as comments. 
;
_shelx_estimated_absorpt_t_min 0.179
_shelx_estimated_absorpt_t_max 0.440

loop_
_space_group_symop_operation_xyz
'x, y, z'
'-x, y, -z+1/2'
'x+1/2, y+1/2, z'
'-x+1/2, y+1/2, -z+1/2'
'-x, -y, -z'
'x, -y, z-1/2'
'-x+1/2, -y+1/2, -z'
'x+1/2, -y+1/2, z-1/2'

loop_
_atom_site_label
_atom_site_type_symbol
_atom_site_fract_x
_atom_site_fract_y
_atom_site_fract_z
_atom_site_U_iso_or_equiv
_atom_site_adp_type
_atom_site_occupancy
_atom_site_site_symmetry_order
_atom_site_calc_flag
_atom_site_refinement_flags_posn
_atom_site_refinement_flags_adp
_atom_site_refinement_flags_occupancy
F1 F 0.2500 0.7500 0.5000 0.0142(7) Uani 1 2 d S . P
Hg1 Hg 0.29158(2) 0.48345(2) 0.55015(2) 0.01587(4) Uani 1 1 d . . .
Hg2 Hg 0.31266(2) 0.69764(2) 0.43566(2) 0.01435(4) Uani 1 1 d . . .
Hg3 Hg 0.19961(2) 0.49289(2) 0.45224(2) 0.01557(4) Uani 1 1 d . . .
F3 F 0.42178(10) 0.7926(4) 0.43958(11) 0.0318(7) Uani 1 1 d . . .
F4 F 0.49503(10) 0.7149(4) 0.50540(12) 0.0384(8) Uani 1 1 d . . .
F5 F 0.47939(10) 0.5378(4) 0.59050(12) 0.0384(8) Uani 1 1 d . . .
F6 F 0.39061(11) 0.4514(4) 0.61058(11) 0.0327(7) Uani 1 1 d . . .
F9 F 0.14401(10) 0.4857(4) 0.34617(11) 0.0312(7) Uani 1 1 d . . .
F10 F 0.16403(11) 0.6166(4) 0.25802(10) 0.0326(7) Uani 1 1 d . . .
F11 F 0.24534(11) 0.8076(4) 0.24897(10) 0.0339(7) Uani 1 1 d . . .
F12 F 0.30792(10) 0.8548(4) 0.32797(10) 0.0248(6) Uani 1 1 d . . .
F15 F 0.24844(11) 0.3034(4) 0.64254(10) 0.0280(6) Uani 1 1 d . . .
F16 F 0.16170(12) 0.1656(4) 0.65657(10) 0.0369(8) Uani 1 1 d . . .
F17 F 0.09240(11) 0.1707(4) 0.58269(11) 0.0353(8) Uani 1 1 d . . .
F18 F 0.10748(10) 0.3217(4) 0.49530(11) 0.0288(6) Uani 1 1 d . . .
C1 C 0.35835(16) 0.5773(6) 0.53550(17) 0.0182(9) Uani 1 1 d . . .
C2 C 0.36644(16) 0.6635(6) 0.49092(16) 0.0174(9) Uani 1 1 d . . .
C3 C 0.41222(17) 0.7104(6) 0.48223(17) 0.0219(10) Uani 1 1 d . . .
C4 C 0.45049(17) 0.6711(7) 0.51516(19) 0.0256(11) Uani 1 1 d . . .
C5 C 0.44281(18) 0.5844(7) 0.5587(2) 0.0279(11) Uani 1 1 d . . .
C6 C 0.39696(18) 0.5398(6) 0.56811(18) 0.0230(10) Uani 1 1 d . . .
C7 C 0.25896(16) 0.6912(6) 0.37929(16) 0.0171(9) Uani 1 1 d . . .
C8 C 0.21626(16) 0.5982(6) 0.38473(16) 0.0162(9) Uani 1 1 d . . .
C9 C 0.18537(17) 0.5761(6) 0.34338(17) 0.0207(10) Uani 1 1 d . . .
C10 C 0.19501(17) 0.6438(6) 0.29743(17) 0.0216(10) Uani 1 1 d . . .
C11 C 0.23595(18) 0.7387(6) 0.29287(16) 0.0216(10) Uani 1 1 d . . .
C12 C 0.26731(17) 0.7598(6) 0.33385(17) 0.0198(9) Uani 1 1 d . . .
C13 C 0.18785(16) 0.3831(6) 0.52110(17) 0.0184(9) Uani 1 1 d . . .
C14 C 0.22460(17) 0.3774(6) 0.55950(17) 0.0194(9) Uani 1 1 d . . .
C15 C 0.21464(18) 0.3063(6) 0.60461(17) 0.0225(10) Uani 1 1 d . . .
C16 C 0.1705(2) 0.2364(6) 0.61320(18) 0.0279(12) Uani 1 1 d . . .
C17 C 0.13540(19) 0.2416(6) 0.5754(2) 0.0276(11) Uani 1 1 d . . .
C18 C 0.14401(17) 0.3169(6) 0.53042(17) 0.0205(9) Uani 1 1 d . . .
P1 P 0.0000 0.7887(2) 0.2500 0.0179(3) Uani 1 2 d S T P
C19 C 0.00471(16) 0.6428(6) 0.30275(17) 0.0183(9) Uani 1 1 d . . .
C20 C -0.02270(18) 0.6663(6) 0.34230(18) 0.0247(11) Uani 1 1 d . . .
H20A H -0.0456 0.7611 0.3418 0.030 Uiso 1 1 calc R U .
C21 C -0.0165(2) 0.5510(6) 0.3825(2) 0.0313(12) Uani 1 1 d . . .
H21A H -0.0347 0.5690 0.4100 0.038 Uiso 1 1 calc R U .
C22 C 0.01583(19) 0.4100(6) 0.38297(18) 0.0276(11) Uani 1 1 d . . .
H22A H 0.0194 0.3303 0.4105 0.033 Uiso 1 1 calc R U .
C23 C 0.04291(18) 0.3846(6) 0.34367(18) 0.0241(10) Uani 1 1 d . . .
H23A H 0.0652 0.2878 0.3442 0.029 Uiso 1 1 calc R U .
C24 C 0.03771(16) 0.5000(6) 0.30333(17) 0.0230(10) Uani 1 1 d . . .
H24A H 0.0564 0.4825 0.2762 0.028 Uiso 1 1 calc R U .
C25 C 0.05066(17) 0.9344(6) 0.24882(18) 0.0209(10) Uani 1 1 d . . .
C26 C 0.08925(17) 0.9170(6) 0.28323(18) 0.0223(10) Uani 1 1 d . . .
H26A H 0.0897 0.8250 0.3078 0.027 Uiso 1 1 calc R U .
C27 C 0.12733(19) 1.0370(6) 0.2812(2) 0.0286(11) Uani 1 1 d . . .
H27A H 0.1538 1.0273 0.3047 0.034 Uiso 1 1 calc R U .
C28 C 0.12673(18) 1.1699(6) 0.2450(2) 0.0282(12) Uani 1 1 d . . .
H28A H 0.1529 1.2504 0.2438 0.034 Uiso 1 1 calc R U .
C29 C 0.08830(19) 1.1863(7) 0.2106(2) 0.0311(12) Uani 1 1 d . . .
H29A H 0.0881 1.2769 0.1857 0.037 Uiso 1 1 calc R U .
C30 C 0.05029(18) 1.0697(6) 0.21296(19) 0.0271(11) Uani 1 1 d . . .
H30A H 0.0236 1.0819 0.1899 0.033 Uiso 1 1 calc R U .

loop_
_atom_site_aniso_label
_atom_site_aniso_U_11
_atom_site_aniso_U_22
_atom_site_aniso_U_33
_atom_site_aniso_U_23
_atom_site_aniso_U_13
_atom_site_aniso_U_12
F1 0.0149(18) 0.0112(15) 0.0167(17) -0.0005(13) 0.0025(14) 0.0016(13)
Hg1 0.01963(8) 0.01323(7) 0.01487(8) 0.00107(6) 0.00214(6) 0.00204(6)
Hg2 0.01473(8) 0.01497(7) 0.01354(7) -0.00054(6) 0.00232(6) 0.00106(6)
Hg3 0.01682(8) 0.01385(7) 0.01625(8) -0.00058(6) 0.00257(6) -0.00058(6)
F3 0.0210(15) 0.0406(17) 0.0346(17) 0.0069(14) 0.0067(13) -0.0046(13)
F4 0.0182(16) 0.0427(19) 0.054(2) 0.0000(16) -0.0011(14) -0.0054(14)
F5 0.0276(17) 0.0368(17) 0.047(2) 0.0021(15) -0.0219(15) 0.0038(14)
F6 0.0355(18) 0.0364(17) 0.0242(16) 0.0080(13) -0.0105(13) 0.0009(14)
F9 0.0219(15) 0.0411(17) 0.0296(17) -0.0014(14) -0.0048(12) -0.0112(13)
F10 0.0342(18) 0.0422(18) 0.0193(15) -0.0036(13) -0.0121(13) 0.0022(14)
F11 0.0435(19) 0.0430(17) 0.0154(14) 0.0040(13) 0.0039(13) -0.0016(15)
F12 0.0260(16) 0.0306(15) 0.0187(14) -0.0008(11) 0.0081(12) -0.0037(12)
F15 0.0409(18) 0.0262(14) 0.0177(14) 0.0028(12) 0.0068(13) 0.0036(13)
F16 0.057(2) 0.0329(17) 0.0241(16) 0.0070(13) 0.0224(15) -0.0033(15)
F17 0.0318(18) 0.0313(16) 0.046(2) -0.0023(14) 0.0242(15) -0.0071(14)
F18 0.0189(15) 0.0282(15) 0.0395(18) -0.0001(13) 0.0047(13) -0.0038(12)
C1 0.020(2) 0.013(2) 0.022(2) -0.0026(17) 0.0026(19) 0.0006(17)
C2 0.017(2) 0.015(2) 0.020(2) -0.0048(17) -0.0014(18) 0.0012(17)
C3 0.024(3) 0.019(2) 0.024(2) 0.0001(18) 0.004(2) -0.0033(19)
C4 0.017(2) 0.024(2) 0.035(3) 0.001(2) -0.002(2) 0.0009(19)
C5 0.021(3) 0.024(2) 0.037(3) -0.005(2) -0.011(2) 0.004(2)
C6 0.031(3) 0.017(2) 0.021(2) 0.0001(17) -0.004(2) 0.0023(19)
C7 0.017(2) 0.017(2) 0.017(2) -0.0026(17) 0.0051(17) 0.0035(18)
C8 0.016(2) 0.015(2) 0.018(2) -0.0003(16) 0.0013(17) 0.0050(16)
C9 0.024(3) 0.020(2) 0.018(2) 0.0015(18) -0.0020(19) 0.0002(19)
C10 0.023(3) 0.024(2) 0.017(2) -0.0007(18) -0.0060(19) 0.0036(19)
C11 0.031(3) 0.023(2) 0.012(2) 0.0007(17) 0.0061(19) 0.001(2)
C12 0.025(3) 0.017(2) 0.019(2) -0.0039(17) 0.0086(19) 0.0030(18)
C13 0.021(2) 0.012(2) 0.023(2) -0.0011(17) 0.0083(19) 0.0043(17)
C14 0.028(3) 0.0107(19) 0.020(2) 0.0007(17) 0.008(2) 0.0043(18)
C15 0.032(3) 0.015(2) 0.022(2) -0.0031(18) 0.009(2) 0.003(2)
C16 0.045(3) 0.017(2) 0.025(3) -0.0001(19) 0.021(2) 0.002(2)
C17 0.031(3) 0.018(2) 0.037(3) -0.005(2) 0.020(2) -0.002(2)
C18 0.023(2) 0.016(2) 0.023(2) -0.0030(18) 0.0072(19) 0.0006(18)
P1 0.0191(8) 0.0138(7) 0.0215(8) 0.000 0.0063(7) 0.000
C19 0.019(2) 0.0148(19) 0.022(2) 0.0000(17) 0.0036(18) -0.0047(17)
C20 0.031(3) 0.016(2) 0.029(3) 0.0017(19) 0.014(2) -0.0003(19)
C21 0.045(3) 0.022(2) 0.030(3) -0.001(2) 0.019(3) 0.000(2)
C22 0.038(3) 0.023(2) 0.022(3) 0.006(2) 0.002(2) -0.008(2)
C23 0.025(3) 0.019(2) 0.028(3) 0.0047(19) 0.001(2) 0.0014(19)
C24 0.021(2) 0.024(2) 0.024(2) 0.001(2) 0.0050(19) 0.001(2)
C25 0.020(2) 0.016(2) 0.027(3) -0.0040(18) 0.010(2) -0.0031(18)
C26 0.022(2) 0.023(2) 0.023(2) -0.0023(19) 0.008(2) -0.0035(19)
C27 0.026(3) 0.028(3) 0.034(3) -0.004(2) 0.008(2) -0.005(2)
C28 0.021(3) 0.023(2) 0.043(3) -0.009(2) 0.018(2) -0.007(2)
C29 0.036(3) 0.020(2) 0.039(3) 0.002(2) 0.019(3) -0.006(2)
C30 0.028(3) 0.026(2) 0.028(3) 0.005(2) 0.006(2) -0.004(2)

loop_
_atom_type_symbol
_atom_type_description
_atom_type_scat_dispersion_real
_atom_type_scat_dispersion_imag
_atom_type_scat_source
C C 0.0033 0.0016 'International Tables Vol C Tables 4.2.6.8 and 6.1.1.4'
H H 0.0000 0.0000 'International Tables Vol C Tables 4.2.6.8 and 6.1.1.4'
F F 0.0171 0.0103 'International Tables Vol C Tables 4.2.6.8 and 6.1.1.4'
P P 0.1023 0.0942 'International Tables Vol C Tables 4.2.6.8 and 6.1.1.4'
Hg Hg -2.3894 9.2266 'International Tables Vol C Tables 4.2.6.8 and 6.1.1.4'

loop_
_geom_angle_atom_site_label_1
_geom_angle_atom_site_label_2
_geom_angle_atom_site_label_3
_geom_angle
_geom_angle_site_symmetry_1
_geom_angle_site_symmetry_3
Hg1 F1 Hg1 180.0 7_566 .
Hg1 F1 Hg2 86.467(6) 7_566 7_566
Hg1 F1 Hg2 93.532(6) . 7_566
Hg1 F1 Hg2 93.532(6) 7_566 .
Hg1 F1 Hg2 86.468(6) . .
Hg2 F1 Hg2 180.0 7_566 .
Hg1 F1 Hg3 94.145(6) 7_566 .
Hg1 F1 Hg3 85.855(6) . .
Hg2 F1 Hg3 93.755(6) 7_566 .
Hg2 F1 Hg3 86.245(6) . .
Hg1 F1 Hg3 85.855(6) 7_566 7_566
Hg1 F1 Hg3 94.144(6) . 7_566
Hg2 F1 Hg3 86.246(6) 7_566 7_566
Hg2 F1 Hg3 93.754(6) . 7_566
Hg3 F1 Hg3 180.0 . 7_566
C1 Hg1 C14 175.34(17) . .
C1 Hg1 F1 91.83(12) . .
C14 Hg1 F1 88.01(12) . .
C2 Hg2 C7 171.72(16) . .
C2 Hg2 F1 91.74(12) . .
C7 Hg2 F1 90.12(12) . .
C8 Hg3 C13 176.05(17) . .
C8 Hg3 F1 91.09(12) . .
C13 Hg3 F1 87.19(12) . .
C6 C1 C2 118.1(4) . .
C6 C1 Hg1 119.8(3) . .
C2 C1 Hg1 121.8(3) . .
C3 C2 C1 118.7(4) . .
C3 C2 Hg2 119.6(3) . .
C1 C2 Hg2 121.5(3) . .
F3 C3 C2 120.7(4) . .
F3 C3 C4 116.7(4) . .
C2 C3 C4 122.5(4) . .
F4 C4 C5 119.5(4) . .
F4 C4 C3 121.4(4) . .
C5 C4 C3 119.1(5) . .
F5 C5 C4 120.4(5) . .
F5 C5 C6 120.7(5) . .
C4 C5 C6 118.8(5) . .
F6 C6 C1 119.6(4) . .
F6 C6 C5 117.5(4) . .
C1 C6 C5 122.9(5) . .
C12 C7 C8 118.8(4) . .
C12 C7 Hg2 119.4(3) . .
C8 C7 Hg2 121.3(3) . .
C9 C8 C7 117.8(4) . .
C9 C8 Hg3 120.3(3) . .
C7 C8 Hg3 121.9(3) . .
F9 C9 C8 120.5(4) . .
F9 C9 C10 117.1(4) . .
C8 C9 C10 122.3(4) . .
F10 C10 C11 120.5(4) . .
F10 C10 C9 120.1(4) . .
C11 C10 C9 119.4(4) . .
F11 C11 C10 120.0(4) . .
F11 C11 C12 121.2(4) . .
C10 C11 C12 118.7(4) . .
F12 C12 C7 119.9(4) . .
F12 C12 C11 117.2(4) . .
C7 C12 C11 122.9(4) . .
C18 C13 C14 118.4(4) . .
C18 C13 Hg3 120.7(4) . .
C14 C13 Hg3 120.9(3) . .
C15 C14 C13 118.5(4) . .
C15 C14 Hg1 120.0(4) . .
C13 C14 Hg1 121.5(3) . .
F15 C15 C14 120.2(4) . .
F15 C15 C16 117.3(4) . .
C14 C15 C16 122.5(5) . .
F16 C16 C17 119.9(5) . .
F16 C16 C15 121.9(5) . .
C17 C16 C15 118.2(4) . .
F17 C17 C16 119.2(5) . .
F17 C17 C18 120.4(5) . .
C16 C17 C18 120.4(5) . .
F18 C18 C13 120.8(4) . .
F18 C18 C17 117.3(4) . .
C13 C18 C17 121.9(5) . .
C19 P1 C19 106.5(3) 2 .
C19 P1 C25 111.2(2) 2 2
C19 P1 C25 110.6(2) . 2
C19 P1 C25 110.6(2) 2 .
C19 P1 C25 111.2(2) . .
C25 P1 C25 106.8(3) 2 .
C20 C19 C24 119.8(4) . .
C20 C19 P1 122.6(4) . .
C24 C19 P1 117.6(3) . .
C21 C20 C19 119.7(5) . .
C21 C20 H20A 120.2 . .
C19 C20 H20A 120.2 . .
C22 C21 C20 120.4(5) . .
C22 C21 H21A 119.8 . .
C20 C21 H21A 119.8 . .
C23 C22 C21 120.3(5) . .
C23 C22 H22A 119.9 . .
C21 C22 H22A 119.9 . .
C22 C23 C24 120.1(5) . .
C22 C23 H23A 119.9 . .
C24 C23 H23A 119.9 . .
C23 C24 C19 119.6(4) . .
C23 C24 H24A 120.2 . .
C19 C24 H24A 120.2 . .
C26 C25 C30 120.1(4) . .
C26 C25 P1 121.5(4) . .
C30 C25 P1 118.4(4) . .
C25 C26 C27 119.0(5) . .
C25 C26 H26A 120.5 . .
C27 C26 H26A 120.5 . .
C28 C27 C26 120.4(5) . .
C28 C27 H27A 119.8 . .
C26 C27 H27A 119.8 . .
C29 C28 C27 120.5(5) . .
C29 C28 H28A 119.8 . .
C27 C28 H28A 119.8 . .
C30 C29 C28 119.4(5) . .
C30 C29 H29A 120.3 . .
C28 C29 H29A 120.3 . .
C29 C30 C25 120.7(5) . .
C29 C30 H30A 119.6 . .
C25 C30 H30A 119.6 . .

loop_
_geom_bond_atom_site_label_1
_geom_bond_atom_site_label_2
_geom_bond_distance
_geom_bond_site_symmetry_2
F1 Hg1 2.61393(18) 7_566
F1 Hg1 2.61397(18) .
F1 Hg2 2.61957(19) 7_566
F1 Hg2 2.61960(19) .
F1 Hg3 2.64679(18) .
F1 Hg3 2.64683(19) 7_566
Hg1 C1 2.082(5) .
Hg1 C14 2.086(5) .
Hg2 C2 2.073(4) .
Hg2 C7 2.078(5) .
Hg3 C8 2.083(4) .
Hg3 C13 2.093(4) .
F3 C3 1.355(5) .
F4 C4 1.349(5) .
F5 C5 1.342(5) .
F6 C6 1.351(5) .
F9 C9 1.355(5) .
F10 C10 1.348(5) .
F11 C11 1.344(5) .
F12 C12 1.366(5) .
F15 C15 1.354(6) .
F16 C16 1.333(5) .
F17 C17 1.354(6) .
F18 C18 1.355(5) .
C1 C6 1.383(6) .
C1 C2 1.404(6) .
C2 C3 1.381(6) .
C3 C4 1.383(7) .
C4 C5 1.380(7) .
C5 C6 1.383(7) .
C7 C12 1.374(6) .
C7 C8 1.407(6) .
C8 C9 1.382(6) .
C9 C10 1.394(6) .
C10 C11 1.368(7) .
C11 C12 1.381(7) .
C13 C18 1.377(6) .
C13 C14 1.419(6) .
C14 C15 1.385(6) .
C15 C16 1.388(7) .
C16 C17 1.376(8) .
C17 C18 1.384(7) .
P1 C19 1.789(4) 2
P1 C19 1.789(4) .
P1 C25 1.793(5) 2
P1 C25 1.793(5) .
C19 C20 1.388(6) .
C19 C24 1.404(6) .
C20 C21 1.386(7) .
C20 H20A 0.9500 .
C21 C22 1.383(7) .
C21 H21A 0.9500 .
C22 C23 1.378(7) .
C22 H22A 0.9500 .
C23 C24 1.386(6) .
C23 H23A 0.9500 .
C24 H24A 0.9500 .
C25 C26 1.390(7) .
C25 C30 1.392(6) .
C26 C27 1.397(6) .
C26 H26A 0.9500 .
C27 C28 1.386(7) .
C27 H27A 0.9500 .
C28 C29 1.385(8) .
C28 H28A 0.9500 .
C29 C30 1.381(7) .
C29 H29A 0.9500 .
C30 H30A 0.9500 .
